data_7029732
loop_
_publ_author_name
'Smith, Tiffany M'
'Tichenor, Michael'
'Zhang, Yuan-Zhu'
'Dunbar, Kim R'
'Zubieta, Jon'

_publ_section_title
;
 Hydrothermal synthesis, structure and magnetic properties of a
 three-dimensional cobalt(ii) - aminophenyltetrazolate coordination
 polymer.
;
_journal_issue 19
_journal_name_full 'Dalton transactions (Cambridge, England : 2003)'
_journal_page_first 7263
_journal_page_last 7268
_journal_paper_doi 10.1039/c4dt00456f
_journal_volume 43
_journal_year 2014
_chemical_formula_moiety 'C28 H30 Co3 N20 O4'
_chemical_formula_sum 'C28 H30 Co3 N20 O4'
_chemical_formula_weight 887.51
_chemical_name_systematic
;
 ?
;
_space_group_crystal_system monoclinic
_space_group_IT_number 14
_space_group_name_Hall '-P 2yn'
_space_group_name_H-M_alt 'P 1 21/n 1'
_symmetry_space_group_name_Hall '-P 2yn'
_symmetry_space_group_name_H-M 'P 1 21/n 1'
_atom_sites_solution_hydrogens mixed
_audit_creation_method SHELXL-2013
_cell_angle_alpha 90
_cell_angle_beta 102.492(2)
_cell_angle_gamma 90
_cell_formula_units_Z 2
_cell_length_a 6.6673(5)
_cell_length_b 21.2751(15)
_cell_length_c 13.0771(9)
_cell_measurement_reflns_used 2021
_cell_measurement_temperature 90(2)
_cell_measurement_theta_max 31.4185
_cell_measurement_theta_min 3.1847
_cell_volume 1811.0(2)
_computing_cell_refinement 'SAINT V8.30C (Bruker AXS Inc., 2013)'
_computing_data_collection 'Bruker APEX2 (Bruker, 2011)'
_computing_data_reduction 'SAINT V8.30C (Bruker AXS Inc., 2013)'
_computing_molecular_graphics 'CrystalMaker (Palmer, 2010)'
_computing_publication_material 'Bruker SHELXTL (Bruker, 2011)'
_computing_structure_refinement 'SHELXL-2013 (Sheldrick, 2013)'
_computing_structure_solution 'SHELXL-2013 (Sheldrick, 2013)'
_diffrn_ambient_temperature 90(2)
_diffrn_measured_fraction_theta_full 1.000
_diffrn_measured_fraction_theta_max 1.000
_diffrn_measurement_device_type 'Bruker APEX-II CCD'
_diffrn_measurement_method '\f and \w scans'
_diffrn_radiation_monochromator graphite
_diffrn_radiation_source 'fine-focus sealed tube'
_diffrn_radiation_type MoK\a
_diffrn_radiation_wavelength 0.71073
_diffrn_reflns_av_R_equivalents 0.0225
_diffrn_reflns_av_unetI/netI 0.0151
_diffrn_reflns_Laue_measured_fraction_full 1.000
_diffrn_reflns_Laue_measured_fraction_max 1.000
_diffrn_reflns_limit_h_max 6
_diffrn_reflns_limit_h_min -8
_diffrn_reflns_limit_k_max 26
_diffrn_reflns_limit_k_min -26
_diffrn_reflns_limit_l_max 16
_diffrn_reflns_limit_l_min -16
_diffrn_reflns_number 21478
_diffrn_reflns_point_group_measured_fraction_full 1.000
_diffrn_reflns_point_group_measured_fraction_max 1.000
_diffrn_reflns_theta_full 25.242
_diffrn_reflns_theta_max 26.365
_diffrn_reflns_theta_min 1.860
_exptl_absorpt_coefficient_mu 1.424
_exptl_absorpt_correction_T_max 0.83
_exptl_absorpt_correction_T_min 0.77
_exptl_absorpt_correction_type multi-scan
_exptl_absorpt_process_details 'SADABS V2012/1 (Bruker AXS Inc.)'
_exptl_crystal_colour orange
_exptl_crystal_density_diffrn 1.628
_exptl_crystal_description block
_exptl_crystal_F_000 902
_exptl_crystal_size_max 0.176
_exptl_crystal_size_mid 0.136
_exptl_crystal_size_min 0.131
_refine_diff_density_max 0.626
_refine_diff_density_min -0.262
_refine_diff_density_rms 0.057
_refine_ls_extinction_method none
_refine_ls_goodness_of_fit_ref 1.061
_refine_ls_hydrogen_treatment mixed
_refine_ls_matrix_type full
_refine_ls_number_parameters 271
_refine_ls_number_reflns 3708
_refine_ls_number_restraints 7
_refine_ls_restrained_S_all 1.062
_refine_ls_R_factor_all 0.0256
_refine_ls_R_factor_gt 0.0232
_refine_ls_shift/su_max 0.003
_refine_ls_shift/su_mean 0.000
_refine_ls_structure_factor_coef Fsqd
_refine_ls_weighting_details 'w=1/[\s^2^(Fo^2^)+(0.0219P)^2^+1.7561P] where P=(Fo^2^+2Fc^2^)/3'
_refine_ls_weighting_scheme calc
_refine_ls_wR_factor_gt 0.0543
_refine_ls_wR_factor_ref 0.0552
_reflns_Friedel_coverage 0.000
_reflns_number_gt 3442
_reflns_number_total 3708
_reflns_threshold_expression 'I > 2\s(I)'
_cod_data_source_file c4dt00456f2.cif
_cod_data_source_block mo_data_0m_a
_cod_depositor_comments
;Adding full bibliography for
 ./tmp-cod-update-bibliographies-12899/cifs/7029732.cif.
;
_cod_database_code 7029732
_shelx_space_group_comment
;
The symmetry employed for this shelxl refinement is uniquely defined
by the following loop, which should always be used as a source of
symmetry information in preference to the above space-group names.
They are only intended as comments.
;
_shelx_estimated_absorpt_t_min 0.788
_shelx_estimated_absorpt_t_max 0.835
_shelxl_version_number 2013-4

loop_
_space_group_symop_operation_xyz
'x, y, z'
'-x+1/2, y+1/2, -z+1/2'
'-x, -y, -z'
'x-1/2, -y-1/2, z-1/2'

loop_
_atom_site_label
_atom_site_type_symbol
_atom_site_fract_x
_atom_site_fract_y
_atom_site_fract_z
_atom_site_U_iso_or_equiv
_atom_site_adp_type
_atom_site_occupancy
_atom_site_site_symmetry_order
_atom_site_calc_flag
_atom_site_refinement_flags_posn
_atom_site_refinement_flags_adp
_atom_site_refinement_flags_occupancy
Co1 Co 1.5000 0.5000 1.0000 0.00631(7) Uani 1 2 d S . P
Co2 Co 0.98249(3) 0.56695(2) 0.95344(2) 0.00686(6) Uani 1 1 d . . .
O1 O 1.21342(16) 0.51220(5) 1.05013(8) 0.0080(2) Uani 1 1 d D . .
H1 H 1.234(3) 0.5249(9) 1.1087(12) 0.010 Uiso 1 1 d D U .
O2 O 0.76923(18) 0.60969(6) 0.82694(9) 0.0137(2) Uani 1 1 d D . .
H2A H 0.666(3) 0.5882(9) 0.8080(16) 0.016 Uiso 1 1 d D U .
H2B H 0.827(3) 0.6065(10) 0.7793(14) 0.016 Uiso 1 1 d D U .
N1 N 1.2364(3) 0.58064(8) 0.25847(12) 0.0198(3) Uani 1 1 d D . .
H1A H 1.127(3) 0.6013(10) 0.2196(16) 0.024 Uiso 1 1 d D U .
H1B H 1.360(3) 0.5897(10) 0.2415(16) 0.024 Uiso 1 1 d D U .
N2 N 1.0758(2) 0.56393(7) 0.73302(11) 0.0165(3) Uani 1 1 d . . .
N3 N 1.1414(2) 0.54858(7) 0.83340(11) 0.0135(3) Uani 1 1 d . . .
N4 N 1.4103(2) 0.54462(7) 0.76477(11) 0.0164(3) Uani 1 1 d . . .
N5 N 1.3453(2) 0.53847(7) 0.85363(11) 0.0137(3) Uani 1 1 d . . .
N6 N 0.8158(2) 0.60539(6) 1.06103(10) 0.0101(3) Uani 1 1 d . . .
N7 N 0.6325(2) 0.58591(6) 1.06858(10) 0.0101(3) Uani 1 1 d . . .
N8 N 0.8684(2) 0.65639(6) 1.12200(11) 0.0120(3) Uani 1 1 d . . .
N9 N 0.5602(2) 0.62281(7) 1.13546(11) 0.0127(3) Uani 1 1 d . . .
N10 N 0.6601(2) 0.84430(6) 1.48558(11) 0.0106(3) Uani 1 1 d D . .
H10A H 0.784(2) 0.8538(9) 1.5208(14) 0.013 Uiso 1 1 d D U .
H10B H 0.597(3) 0.8261(9) 1.5286(14) 0.013 Uiso 1 1 d D U .
C1 C 1.2396(3) 0.58029(9) 0.36583(14) 0.0186(4) Uani 1 1 d . . .
C2 C 1.0561(3) 0.58174(10) 0.40109(14) 0.0236(4) Uani 1 1 d . . .
H2 H 0.9290 0.5859 0.3520 0.028 Uiso 1 1 calc R U .
C3 C 1.4237(3) 0.57632(11) 0.43946(15) 0.0279(5) Uani 1 1 d . . .
H3 H 1.5499 0.5770 0.4169 0.033 Uiso 1 1 calc R U .
C4 C 1.0582(3) 0.57715(10) 0.50691(15) 0.0234(4) Uani 1 1 d . . .
H4 H 0.9323 0.5783 0.5297 0.028 Uiso 1 1 calc R U .
C5 C 1.4256(3) 0.57141(11) 0.54540(15) 0.0267(4) Uani 1 1 d . . .
H5 H 1.5530 0.5683 0.5945 0.032 Uiso 1 1 calc R U .
C6 C 1.2426(3) 0.57091(9) 0.58060(14) 0.0184(4) Uani 1 1 d . . .
C7 C 1.2437(3) 0.56099(8) 0.69131(13) 0.0141(3) Uani 1 1 d . . .
C8 C 0.7083(2) 0.66605(8) 1.16696(12) 0.0113(3) Uani 1 1 d . . .
C9 C 0.6961(3) 0.71522(8) 1.24459(13) 0.0130(3) Uani 1 1 d . . .
C10 C 0.8614(3) 0.75462(8) 1.28424(14) 0.0152(3) Uani 1 1 d . . .
H10 H 0.9823 0.7521 1.2571 0.018 Uiso 1 1 calc R U .
C11 C 0.5176(3) 0.72077(8) 1.28335(14) 0.0185(4) Uani 1 1 d . . .
H11 H 0.4020 0.6952 1.2551 0.022 Uiso 1 1 calc R U .
C12 C 0.8512(3) 0.79749(8) 1.36306(13) 0.0148(3) Uani 1 1 d . . .
H12 H 0.9646 0.8243 1.3893 0.018 Uiso 1 1 calc R U .
C13 C 0.5069(3) 0.76306(8) 1.36243(14) 0.0172(4) Uani 1 1 d . . .
H13 H 0.3850 0.7661 1.3886 0.021 Uiso 1 1 calc R U .
C14 C 0.6749(3) 0.80112(7) 1.40355(12) 0.0114(3) Uani 1 1 d . . .

loop_
_atom_site_aniso_label
_atom_site_aniso_U_11
_atom_site_aniso_U_22
_atom_site_aniso_U_33
_atom_site_aniso_U_23
_atom_site_aniso_U_13
_atom_site_aniso_U_12
Co1 0.00606(14) 0.00684(14) 0.00617(14) -0.00008(11) 0.00161(10) -0.00001(11)
Co2 0.00666(11) 0.00709(11) 0.00726(11) 0.00078(8) 0.00244(8) 0.00024(8)
O1 0.0087(5) 0.0095(5) 0.0060(5) -0.0011(4) 0.0025(4) -0.0001(4)
O2 0.0101(6) 0.0172(6) 0.0136(6) 0.0031(5) 0.0023(5) -0.0002(5)
N1 0.0187(8) 0.0269(9) 0.0140(7) 0.0004(6) 0.0043(6) 0.0002(7)
N2 0.0168(7) 0.0216(8) 0.0114(7) 0.0015(6) 0.0037(6) 0.0005(6)
N3 0.0160(7) 0.0152(7) 0.0106(6) 0.0031(5) 0.0060(5) 0.0051(6)
N4 0.0163(7) 0.0204(8) 0.0132(7) 0.0011(6) 0.0050(6) -0.0002(6)
N5 0.0198(7) 0.0134(7) 0.0093(6) 0.0007(5) 0.0061(6) 0.0039(6)
N6 0.0102(6) 0.0091(6) 0.0117(6) -0.0023(5) 0.0042(5) -0.0019(5)
N7 0.0100(6) 0.0102(6) 0.0105(6) -0.0018(5) 0.0034(5) 0.0003(5)
N8 0.0135(7) 0.0100(6) 0.0135(7) -0.0040(5) 0.0049(5) -0.0015(5)
N9 0.0124(7) 0.0136(7) 0.0132(7) -0.0048(5) 0.0049(5) 0.0000(5)
N10 0.0106(7) 0.0105(7) 0.0113(7) -0.0024(5) 0.0037(5) 0.0005(5)
C1 0.0208(9) 0.0205(9) 0.0151(8) 0.0002(7) 0.0052(7) -0.0002(7)
C2 0.0171(9) 0.0364(11) 0.0157(9) 0.0033(8) 0.0004(7) 0.0021(8)
C3 0.0177(9) 0.0488(13) 0.0188(9) 0.0026(9) 0.0074(8) -0.0016(9)
C4 0.0168(9) 0.0373(11) 0.0177(9) 0.0027(8) 0.0071(7) 0.0028(8)
C5 0.0161(9) 0.0473(13) 0.0160(9) 0.0017(8) 0.0020(7) -0.0006(9)
C6 0.0195(9) 0.0227(9) 0.0132(8) 0.0006(7) 0.0042(7) 0.0003(7)
C7 0.0126(8) 0.0169(8) 0.0126(8) -0.0009(6) 0.0025(6) -0.0006(6)
C8 0.0108(7) 0.0106(8) 0.0125(8) -0.0018(6) 0.0022(6) 0.0009(6)
C9 0.0133(8) 0.0108(8) 0.0152(8) -0.0038(6) 0.0038(6) 0.0011(6)
C10 0.0129(8) 0.0162(8) 0.0192(8) -0.0044(7) 0.0091(7) -0.0011(7)
C11 0.0117(8) 0.0180(9) 0.0263(10) -0.0108(7) 0.0056(7) -0.0046(7)
C12 0.0133(8) 0.0126(8) 0.0188(8) -0.0051(7) 0.0043(7) -0.0037(6)
C13 0.0132(8) 0.0171(9) 0.0235(9) -0.0076(7) 0.0089(7) -0.0013(7)
C14 0.0140(8) 0.0080(7) 0.0125(8) -0.0012(6) 0.0034(6) 0.0021(6)

loop_
_atom_type_symbol
_atom_type_description
_atom_type_scat_dispersion_real
_atom_type_scat_dispersion_imag
_atom_type_scat_source
C C 0.0033 0.0016 'International Tables Vol C Tables 4.2.6.8 and 6.1.1.4'
H H 0.0000 0.0000 'International Tables Vol C Tables 4.2.6.8 and 6.1.1.4'
N N 0.0061 0.0033 'International Tables Vol C Tables 4.2.6.8 and 6.1.1.4'
O O 0.0106 0.0060 'International Tables Vol C Tables 4.2.6.8 and 6.1.1.4'
Co Co 0.3494 0.9721 'International Tables Vol C Tables 4.2.6.8 and 6.1.1.4'

loop_
_geom_angle_atom_site_label_1
_geom_angle_atom_site_label_2
_geom_angle_atom_site_label_3
_geom_angle
_geom_angle_site_symmetry_1
_geom_angle_site_symmetry_3
N5 Co1 N5 180.0 . 3_867
N5 Co1 N7 82.88(5) . 3_767
N5 Co1 N7 97.12(5) 3_867 3_767
N5 Co1 N7 97.12(5) . 1_655
N5 Co1 N7 82.88(5) 3_867 1_655
N7 Co1 N7 180.00(4) 3_767 1_655
N5 Co1 O1 93.52(5) . 3_867
N5 Co1 O1 86.48(5) 3_867 3_867
N7 Co1 O1 94.71(5) 3_767 3_867
N7 Co1 O1 85.29(5) 1_655 3_867
N5 Co1 O1 86.48(5) . .
N5 Co1 O1 93.52(5) 3_867 .
N7 Co1 O1 85.29(5) 3_767 .
N7 Co1 O1 94.71(5) 1_655 .
O1 Co1 O1 180.0 3_867 .
N3 Co2 O1 85.71(5) . .
N3 Co2 O1 104.00(5) . 3_767
O1 Co2 O1 86.64(4) . 3_767
N3 Co2 N6 167.69(5) . .
O1 Co2 N6 103.42(5) . .
O1 Co2 N6 85.00(5) 3_767 .
N3 Co2 O2 81.96(5) . .
O1 Co2 O2 166.48(5) . .
O1 Co2 O2 90.99(5) 3_767 .
N6 Co2 O2 89.60(5) . .
N3 Co2 N10 88.01(5) . 4_675
O1 Co2 N10 93.76(5) . 4_675
O1 Co2 N10 167.98(5) 3_767 4_675
N6 Co2 N10 83.22(5) . 4_675
O2 Co2 N10 91.32(5) . 4_675
Co2 O1 Co2 93.36(4) . 3_767
Co2 O1 Co1 117.41(5) . .
Co2 O1 Co1 118.47(5) 3_767 .
Co2 O1 H1 109.9(14) . .
Co2 O1 H1 105.6(14) 3_767 .
Co1 O1 H1 110.5(14) . .
Co2 O2 H2A 111.8(15) . .
Co2 O2 H2B 102.3(15) . .
H2A O2 H2B 103(2) . .
C1 N1 H1A 113.5(14) . .
C1 N1 H1B 115.1(14) . .
H1A N1 H1B 114.6(19) . .
N3 N2 C7 105.24(14) . .
N2 N3 N5 109.62(13) . .
N2 N3 Co2 125.23(11) . .
N5 N3 Co2 122.12(10) . .
N5 N4 C7 105.88(14) . .
N4 N5 N3 108.58(13) . .
N4 N5 Co1 129.48(11) . .
N3 N5 Co1 120.67(10) . .
N7 N6 N8 109.69(12) . .
N7 N6 Co2 123.62(10) . .
N8 N6 Co2 126.33(10) . .
N6 N7 N9 109.61(12) . .
N6 N7 Co1 122.96(10) . 1_455
N9 N7 Co1 126.84(10) . 1_455
C8 N8 N6 104.64(13) . .
N7 N9 C8 104.87(13) . .
C14 N10 Co2 121.61(10) . 4_576
C14 N10 H10A 109.4(13) . .
Co2 N10 H10A 107.8(13) 4_576 .
C14 N10 H10B 108.8(13) . .
Co2 N10 H10B 101.0(13) 4_576 .
H10A N10 H10B 107.3(18) . .
C3 C1 C2 118.55(17) . .
C3 C1 N1 120.97(17) . .
C2 C1 N1 120.45(17) . .
C4 C2 C1 120.53(17) . .
C4 C2 H2 119.7 . .
C1 C2 H2 119.7 . .
C5 C3 C1 120.84(18) . .
C5 C3 H3 119.6 . .
C1 C3 H3 119.6 . .
C2 C4 C6 120.95(17) . .
C2 C4 H4 119.5 . .
C6 C4 H4 119.5 . .
C3 C5 C6 120.73(18) . .
C3 C5 H5 119.6 . .
C6 C5 H5 119.6 . .
C5 C6 C4 118.33(17) . .
C5 C6 C7 120.73(16) . .
C4 C6 C7 120.87(16) . .
N4 C7 N2 110.62(15) . .
N4 C7 C6 124.75(15) . .
N2 C7 C6 124.56(15) . .
N8 C8 N9 111.18(14) . .
N8 C8 C9 125.39(15) . .
N9 C8 C9 123.37(15) . .
C10 C9 C11 118.83(15) . .
C10 C9 C8 121.82(15) . .
C11 C9 C8 119.29(15) . .
C12 C10 C9 120.67(15) . .
C12 C10 H10 119.7 . .
C9 C10 H10 119.7 . .
C13 C11 C9 120.79(16) . .
C13 C11 H11 119.6 . .
C9 C11 H11 119.6 . .
C10 C12 C14 119.96(16) . .
C10 C12 H12 120.0 . .
C14 C12 H12 120.0 . .
C11 C13 C14 119.97(16) . .
C11 C13 H13 120.0 . .
C14 C13 H13 120.0 . .
C12 C14 C13 119.72(15) . .
C12 C14 N10 121.41(15) . .
C13 C14 N10 118.86(15) . .

loop_
_geom_bond_atom_site_label_1
_geom_bond_atom_site_label_2
_geom_bond_distance
_geom_bond_site_symmetry_2
Co1 N5 2.1315(14) .
Co1 N5 2.1315(14) 3_867
Co1 N7 2.1406(14) 3_767
Co1 N7 2.1406(14) 1_655
Co1 O1 2.1655(11) 3_867
Co1 O1 2.1656(11) .
Co2 N3 2.1116(14) .
Co2 O1 2.1175(11) .
Co2 O1 2.1252(11) 3_767
Co2 N6 2.1354(13) .
Co2 O2 2.1372(12) .
Co2 N10 2.2202(14) 4_675
O1 Co2 2.1253(11) 3_767
O1 H1 0.796(15) .
O2 H2A 0.820(16) .
O2 H2B 0.804(15) .
N1 C1 1.400(2) .
N1 H1A 0.909(16) .
N1 H1B 0.918(16) .
N2 N3 1.331(2) .
N2 C7 1.349(2) .
N3 N5 1.345(2) .
N4 N5 1.3316(19) .
N4 C7 1.348(2) .
N6 N7 1.3142(19) .
N6 N8 1.3473(19) .
N7 N9 1.3400(19) .
N7 Co1 2.1407(13) 1_455
N8 C8 1.341(2) .
N9 C8 1.347(2) .
N10 C14 1.432(2) .
N10 Co2 2.2202(14) 4_576
N10 H10A 0.878(15) .
N10 H10B 0.863(15) .
C1 C3 1.389(3) .
C1 C2 1.397(3) .
C2 C4 1.384(3) .
C2 H2 0.9500 .
C3 C5 1.387(3) .
C3 H3 0.9500 .
C4 C6 1.394(3) .
C4 H4 0.9500 .
C5 C6 1.394(3) .
C5 H5 0.9500 .
C6 C7 1.462(2) .
C8 C9 1.472(2) .
C9 C10 1.392(2) .
C9 C11 1.396(2) .
C10 C12 1.389(2) .
C10 H10 0.9500 .
C11 C13 1.384(2) .
C11 H11 0.9500 .
C12 C14 1.392(2) .
C12 H12 0.9500 .
C13 C14 1.392(2) .
C13 H13 0.9500 .

loop_
_geom_hbond_atom_site_label_D
_geom_hbond_atom_site_label_H
_geom_hbond_atom_site_label_A
_geom_hbond_distance_DH
_geom_hbond_distance_HA
_geom_hbond_distance_DA
_geom_hbond_angle_DHA
_geom_hbond_site_symmetry_A
O1 H1 N1 0.796(15) 2.286(15) 3.0636(19) 165.6(19) 1_556
O2 H2B N2 0.804(15) 2.090(18) 2.7784(19) 144(2) .
O2 H2A N4 0.820(16) 1.914(16) 2.7317(19) 175(2) 1_455

loop_
_geom_torsion_atom_site_label_1
_geom_torsion_atom_site_label_2
_geom_torsion_atom_site_label_3
_geom_torsion_atom_site_label_4
_geom_torsion
_geom_torsion_site_symmetry_1
_geom_torsion_site_symmetry_4
C7 N2 N3 N5 1.93(18) . .
C7 N2 N3 Co2 162.45(12) . .
C7 N4 N5 N3 2.31(18) . .
C7 N4 N5 Co1 169.25(12) . .
N2 N3 N5 N4 -2.72(18) . .
Co2 N3 N5 N4 -163.95(11) . .
N2 N3 N5 Co1 -171.02(11) . .
Co2 N3 N5 Co1 27.75(17) . .
N8 N6 N7 N9 -0.79(17) . .
Co2 N6 N7 N9 -174.18(10) . .
N8 N6 N7 Co1 -172.53(10) . 1_455
Co2 N6 N7 Co1 14.08(17) . 1_455
N7 N6 N8 C8 0.51(17) . .
Co2 N6 N8 C8 173.68(11) . .
N6 N7 N9 C8 0.71(17) . .
Co1 N7 N9 C8 172.05(11) 1_455 .
C3 C1 C2 C4 -2.2(3) . .
N1 C1 C2 C4 175.65(19) . .
C2 C1 C3 C5 2.5(3) . .
N1 C1 C3 C5 -175.3(2) . .
C1 C2 C4 C6 -0.1(3) . .
C1 C3 C5 C6 -0.6(3) . .
C3 C5 C6 C4 -1.7(3) . .
C3 C5 C6 C7 175.4(2) . .
C2 C4 C6 C5 2.0(3) . .
C2 C4 C6 C7 -175.02(18) . .
N5 N4 C7 N2 -1.13(19) . .
N5 N4 C7 C6 -178.09(16) . .
N3 N2 C7 N4 -0.49(19) . .
N3 N2 C7 C6 176.48(16) . .
C5 C6 C7 N4 -8.0(3) . .
C4 C6 C7 N4 168.92(18) . .
C5 C6 C7 N2 175.41(18) . .
C4 C6 C7 N2 -7.6(3) . .
N6 N8 C8 N9 -0.06(18) . .
N6 N8 C8 C9 177.22(15) . .
N7 N9 C8 N8 -0.39(18) . .
N7 N9 C8 C9 -177.74(15) . .
N8 C8 C9 C10 -4.4(3) . .
N9 C8 C9 C10 172.54(16) . .
N8 C8 C9 C11 178.62(17) . .
N9 C8 C9 C11 -4.4(3) . .
C11 C9 C10 C12 1.8(3) . .
C8 C9 C10 C12 -175.19(16) . .
C10 C9 C11 C13 -2.3(3) . .
C8 C9 C11 C13 174.79(16) . .
C9 C10 C12 C14 0.3(3) . .
C9 C11 C13 C14 0.6(3) . .
C10 C12 C14 C13 -2.0(3) . .
C10 C12 C14 N10 179.32(15) . .
C11 C13 C14 C12 1.6(3) . .
C11 C13 C14 N10 -179.75(16) . .
Co2 N10 C14 C12 102.87(16) 4_576 .
Co2 N10 C14 C13 -75.80(18) 4_576 .
